data_4067963
loop_
_publ_author_name
'Sieb, David'
'Schuhen, Katrin'
'Morgen, Michael'
'Herrmann, Heike'
'Wadepohl, Hubert'
'Lucas, Nigel T.'
'Baker, Robert W.'
'Enders, Markus'

_publ_section_title
;
 Synthesis and Complexation Behavior of Indenyl and Cyclopentadienyl
 Ligands Functionalized with a Naphthyridine Unit
;
_journal_issue 1
_journal_name_full Organometallics
_journal_page_first 356
_journal_paper_doi 10.1021/om2009638
_journal_volume 31
_journal_year 2012
_chemical_formula_sum 'C19 H14 Cl3 N2 O Rh'
_chemical_formula_weight 495.58
_space_group_IT_number 2
_symmetry_cell_setting triclinic
_symmetry_Int_Tables_number 2
_symmetry_space_group_name_Hall '-P 1'
_symmetry_space_group_name_H-M 'P -1'
_atom_sites_solution_hydrogens geom
_atom_sites_solution_primary heavy
_atom_sites_solution_secondary difmap
_audit_block_code en_ks11
_audit_creation_method SHELXL-97
_cell_angle_alpha 102.821(2)
_cell_angle_beta 93.491(2)
_cell_angle_gamma 94.109(2)
_cell_formula_units_Z 2
_cell_length_a 7.1389(8)
_cell_length_b 7.9099(9)
_cell_length_c 16.690(2)
_cell_measurement_reflns_used 7982
_cell_measurement_temperature 150(2)
_cell_measurement_theta_max 0.00
_cell_measurement_theta_min 0.00
_cell_volume 913.73(18)
_computing_cell_refinement
;
SAINT (Bruker AXS, 1997-2008). Includes estimated systematic errors
 of the unit cell constants from Monte Carlo simulations.
;
_computing_data_collection 'SMART-5.631 (Bruker AXS, 2003)'
_computing_data_reduction 'SAINT (Bruker AXS, 1997-2008); SADABS (Bruker AXS, 2008)'
_computing_publication_material 'SHELXL-97 (Sheldrick, 1997)'
_computing_structure_refinement 'SHELXL-97 (Sheldrick, 1997)'
_computing_structure_solution 'DIRDIF (Beurskens et al., 1999-2008)'
_diffrn_ambient_environment 'perfluoro polyether oil'
_diffrn_ambient_temperature 150(2)
_diffrn_detector 'CCD plate'
_diffrn_detector_area_resol_mean 8.19
_diffrn_detector_type CCD-PXL-KAF2
_diffrn_measured_fraction_theta_full 0.997
_diffrn_measured_fraction_theta_max 0.935
_diffrn_measurement_device 'three-circle diffractometer'
_diffrn_measurement_device_type 'Bruker AXS Smart 1000'
_diffrn_measurement_method '\f- and \w-scans'
_diffrn_measurement_specimen_support 'polyimid foil'
_diffrn_radiation_monochromator graphite
_diffrn_radiation_probe x-ray
_diffrn_radiation_type MoK\a
_diffrn_radiation_wavelength 0.71073
_diffrn_reflns_av_R_equivalents 0.0482
_diffrn_reflns_av_sigmaI/netI 0.0434
_diffrn_reflns_limit_h_max 10
_diffrn_reflns_limit_h_min -10
_diffrn_reflns_limit_k_max 11
_diffrn_reflns_limit_k_min -11
_diffrn_reflns_limit_l_max 24
_diffrn_reflns_limit_l_min 0
_diffrn_reflns_number 22948
_diffrn_reflns_theta_full 30.03
_diffrn_reflns_theta_max 32.10
_diffrn_reflns_theta_min 2.51
_diffrn_source 'fine-focus sealed tube'
_exptl_absorpt_coefficient_mu 1.384
_exptl_absorpt_correction_T_max 0.7458
_exptl_absorpt_correction_T_min 0.5922
_exptl_absorpt_correction_type multi-scan
_exptl_absorpt_process_details
;
multi-scan from symmetry-related measurements (Blessing 1995)
SADABS (Sheldrick & Bruker AXS, 2004-2008)
;
_exptl_crystal_colour red
_exptl_crystal_density_diffrn 1.801
_exptl_crystal_density_method 'not measured'
_exptl_crystal_description plate
_exptl_crystal_F_000 492
_exptl_crystal_size_max 0.10
_exptl_crystal_size_mid 0.08
_exptl_crystal_size_min 0.04
_refine_diff_density_max 1.057
_refine_diff_density_min -0.554
_refine_diff_density_rms 0.126
_refine_ls_abs_structure_details 'Flack H D (1983), Acta Cryst. A39, 876-881'
_refine_ls_extinction_method none
_refine_ls_goodness_of_fit_ref 1.076
_refine_ls_hydrogen_treatment mixed
_refine_ls_matrix_type full
_refine_ls_number_parameters 239
_refine_ls_number_reflns 5999
_refine_ls_number_restraints 0
_refine_ls_restrained_S_all 1.076
_refine_ls_R_factor_all 0.0459
_refine_ls_R_factor_gt 0.0342
_refine_ls_shift/su_max 0.000
_refine_ls_shift/su_mean 0.000
_refine_ls_structure_factor_coef Fsqd
_refine_ls_weighting_details 'calc w=1/[\s^2^(Fo^2^)+(0.0327P)^2^+0.5719P] where P=(Fo^2^+2Fc^2^)/3'
_refine_ls_weighting_scheme calc
_refine_ls_wR_factor_gt 0.0749
_refine_ls_wR_factor_ref 0.0793
_reflns_number_gt 4986
_reflns_number_total 5999
_reflns_threshold_expression >2sigma(I)
_cod_data_source_file om2009638_si_001.cif
_cod_data_source_block 11
_cod_database_code 4067963
_audit_block_refno 401

loop_
_symmetry_equiv_pos_as_xyz
'x, y, z'
'-x, -y, -z'

loop_
_atom_site_label
_atom_site_type_symbol
_atom_site_fract_x
_atom_site_fract_y
_atom_site_fract_z
_atom_site_U_iso_or_equiv
_atom_site_adp_type
_atom_site_occupancy
_atom_site_symmetry_multiplicity
_atom_site_calc_flag
_atom_site_refinement_flags
Rh1 Rh 0.26057(2) 0.13525(2) 0.302530(10) 0.01410(5) Uani 1 1 d .
Cl1 Cl 0.42429(8) -0.09333(8) 0.33161(4) 0.02325(12) Uani 1 1 d .
O1 O 0.3361(3) 0.0246(3) 0.12626(11) 0.0296(4) Uani 1 1 d .
N1 N 0.1719(3) 0.1930(2) 0.42250(11) 0.0144(3) Uani 1 1 d .
N5 N -0.2718(3) 0.3500(3) 0.49972(12) 0.0185(4) Uani 1 1 d .
C2 C 0.2480(3) 0.1540(3) 0.48980(14) 0.0171(4) Uani 1 1 d .
H2 H 0.3680 0.1090 0.4881 0.021 Uiso 1 1 calc R
C3 C 0.1578(3) 0.1768(3) 0.56364(14) 0.0181(4) Uani 1 1 d .
H3 H 0.2170 0.1475 0.6107 0.022 Uiso 1 1 calc R
C4 C -0.0148(3) 0.2410(3) 0.56781(13) 0.0175(4) Uani 1 1 d .
H4 H -0.0769 0.2556 0.6173 0.021 Uiso 1 1 calc R
C6 C -0.3442(3) 0.3832(3) 0.43039(14) 0.0183(4) Uani 1 1 d .
H6 H -0.4658 0.4247 0.4306 0.022 Uiso 1 1 calc R
C7 C -0.2545(3) 0.3616(3) 0.35649(13) 0.0165(4) Uani 1 1 d .
H7 H -0.3156 0.3867 0.3088 0.020 Uiso 1 1 calc R
C8 C -0.0778(3) 0.3039(3) 0.35407(13) 0.0141(4) Uani 1 1 d .
C9 C 0.0000(3) 0.2607(3) 0.42587(13) 0.0132(4) Uani 1 1 d .
C10 C -0.0997(3) 0.2855(3) 0.49731(13) 0.0150(4) Uani 1 1 d .
C11 C 0.0406(3) 0.2982(3) 0.28421(13) 0.0136(4) Uani 1 1 d .
C12 C 0.2207(3) 0.3937(3) 0.29359(14) 0.0155(4) Uani 1 1 d .
H12 H 0.274(4) 0.461(4) 0.3411(17) 0.017(7) Uiso 1 1 d .
C13 C 0.2580(3) 0.4480(3) 0.21397(14) 0.0187(4) Uani 1 1 d .
H13A H 0.2642 0.5761 0.2218 0.022 Uiso 1 1 calc R
H13B H 0.3774 0.4065 0.1931 0.022 Uiso 1 1 calc R
C14 C 0.0917(3) 0.3614(3) 0.15594(14) 0.0175(4) Uani 1 1 d .
C15 C 0.0553(4) 0.3542(3) 0.07283(15) 0.0251(5) Uani 1 1 d .
H15 H 0.1422 0.4098 0.0440 0.030 Uiso 1 1 calc R
C16 C -0.1099(4) 0.2643(4) 0.03235(15) 0.0291(6) Uani 1 1 d .
H16 H -0.1364 0.2598 -0.0246 0.035 Uiso 1 1 calc R
C17 C -0.2373(4) 0.1808(3) 0.07359(15) 0.0264(5) Uani 1 1 d .
H17 H -0.3496 0.1198 0.0447 0.032 Uiso 1 1 calc R
C18 C -0.2016(3) 0.1859(3) 0.15686(14) 0.0183(4) Uani 1 1 d .
H18 H -0.2884 0.1291 0.1853 0.022 Uiso 1 1 calc R
C19 C -0.0358(3) 0.2762(3) 0.19774(13) 0.0146(4) Uani 1 1 d .
C20 C 0.3102(3) 0.0697(3) 0.19376(15) 0.0187(4) Uani 1 1 d .
Cl2 Cl 0.59526(11) 0.68684(11) 0.09066(5) 0.04294(18) Uani 1 1 d .
Cl3 Cl 0.92009(10) 0.79631(9) 0.21208(5) 0.03399(15) Uani 1 1 d .
C21 C 0.7115(4) 0.6564(3) 0.18119(17) 0.0269(5) Uani 1 1 d .
H21A H 0.7432 0.5341 0.1725 0.032 Uiso 1 1 calc R
H21B H 0.6253 0.6768 0.2260 0.032 Uiso 1 1 calc R

loop_
_atom_site_aniso_label
_atom_site_aniso_U_11
_atom_site_aniso_U_22
_atom_site_aniso_U_33
_atom_site_aniso_U_23
_atom_site_aniso_U_13
_atom_site_aniso_U_12
Rh1 0.01150(8) 0.01575(8) 0.01462(8) 0.00210(6) 0.00150(6) 0.00220(6)
Cl1 0.0224(3) 0.0227(3) 0.0254(3) 0.0044(2) 0.0015(2) 0.0113(2)
O1 0.0300(10) 0.0360(10) 0.0212(9) 0.0002(8) 0.0066(7) 0.0085(8)
N1 0.0130(8) 0.0157(8) 0.0143(8) 0.0028(7) 0.0002(6) 0.0024(6)
N5 0.0155(9) 0.0228(9) 0.0167(9) 0.0031(7) 0.0024(7) 0.0014(7)
C2 0.0142(10) 0.0184(10) 0.0188(10) 0.0044(8) -0.0011(8) 0.0030(8)
C3 0.0207(11) 0.0177(10) 0.0156(10) 0.0042(8) -0.0038(8) 0.0018(8)
C4 0.0202(10) 0.0176(10) 0.0144(9) 0.0033(8) 0.0011(8) 0.0011(8)
C6 0.0126(9) 0.0219(11) 0.0195(10) 0.0026(8) 0.0003(8) 0.0029(8)
C7 0.0142(9) 0.0211(10) 0.0145(10) 0.0048(8) -0.0004(8) 0.0023(8)
C8 0.0122(9) 0.0149(9) 0.0149(9) 0.0028(8) 0.0015(7) 0.0008(7)
C9 0.0105(9) 0.0124(9) 0.0158(9) 0.0019(7) 0.0010(7) -0.0004(7)
C10 0.0150(9) 0.0149(9) 0.0146(9) 0.0021(8) 0.0011(8) 0.0013(8)
C11 0.0124(9) 0.0146(9) 0.0135(9) 0.0026(7) -0.0006(7) 0.0027(7)
C12 0.0137(9) 0.0148(9) 0.0168(10) 0.0015(8) -0.0009(8) 0.0005(8)
C13 0.0160(10) 0.0195(11) 0.0208(11) 0.0055(9) 0.0022(8) -0.0019(8)
C14 0.0205(10) 0.0163(10) 0.0164(10) 0.0049(8) 0.0023(8) 0.0025(8)
C15 0.0322(13) 0.0270(12) 0.0186(11) 0.0101(10) 0.0043(10) 0.0010(10)
C16 0.0412(15) 0.0328(14) 0.0128(10) 0.0064(10) -0.0017(10) -0.0009(12)
C17 0.0283(13) 0.0278(13) 0.0199(11) 0.0031(10) -0.0068(10) -0.0034(10)
C18 0.0187(10) 0.0181(10) 0.0178(10) 0.0042(8) -0.0006(8) 0.0002(8)
C19 0.0146(9) 0.0146(9) 0.0147(9) 0.0038(8) 0.0008(8) 0.0019(7)
C20 0.0145(10) 0.0182(10) 0.0229(11) 0.0028(9) 0.0014(8) 0.0032(8)
Cl2 0.0387(4) 0.0534(5) 0.0362(4) 0.0097(3) -0.0060(3) 0.0093(3)
Cl3 0.0267(3) 0.0319(3) 0.0423(4) 0.0089(3) -0.0003(3) -0.0037(3)
C21 0.0244(12) 0.0258(12) 0.0305(13) 0.0070(10) 0.0023(10) -0.0008(10)

loop_
_atom_type_symbol
_atom_type_description
_atom_type_scat_dispersion_real
_atom_type_scat_dispersion_imag
_atom_type_scat_source
C C 0.0033 0.0016 'International Tables Vol C Tables 4.2.6.8 and 6.1.1.4'
H H 0.0000 0.0000 'International Tables Vol C Tables 4.2.6.8 and 6.1.1.4'
Cl Cl 0.1484 0.1585 'International Tables Vol C Tables 4.2.6.8 and 6.1.1.4'
N N 0.0061 0.0033 'International Tables Vol C Tables 4.2.6.8 and 6.1.1.4'
O O 0.0106 0.0060 'International Tables Vol C Tables 4.2.6.8 and 6.1.1.4'
Rh Rh -1.1178 0.9187 'International Tables Vol C Tables 4.2.6.8 and 6.1.1.4'

loop_
_geom_angle_atom_site_label_1
_geom_angle_atom_site_label_2
_geom_angle_atom_site_label_3
_geom_angle
C20 Rh1 N1 173.03(9)
C20 Rh1 C12 92.57(9)
N1 Rh1 C12 89.33(8)
C20 Rh1 C11 96.45(9)
N1 Rh1 C11 80.85(7)
C12 Rh1 C11 38.99(8)
C20 Rh1 Cl1 89.91(7)
N1 Rh1 Cl1 90.97(5)
C12 Rh1 Cl1 156.87(6)
C11 Rh1 Cl1 162.89(6)
C2 N1 C9 118.39(18)
C2 N1 Rh1 128.51(15)
C9 N1 Rh1 112.57(14)
C6 N5 C10 116.54(19)
N1 C2 C3 122.4(2)
N1 C2 H2 118.8
C3 C2 H2 118.8
C4 C3 C2 120.1(2)
C4 C3 H3 119.9
C2 C3 H3 119.9
C3 C4 C10 119.0(2)
C3 C4 H4 120.5
C10 C4 H4 120.5
N5 C6 C7 125.0(2)
N5 C6 H6 117.5
C7 C6 H6 117.5
C8 C7 C6 119.2(2)
C8 C7 H7 120.4
C6 C7 H7 120.4
C7 C8 C9 117.23(19)
C7 C8 C11 124.22(19)
C9 C8 C11 118.34(18)
N1 C9 C10 122.42(19)
N1 C9 C8 117.68(18)
C10 C9 C8 119.89(19)
N5 C10 C9 122.07(19)
N5 C10 C4 120.31(19)
C9 C10 C4 117.62(19)
C12 C11 C8 121.81(19)
C12 C11 C19 107.86(18)
C8 C11 C19 123.79(18)
C12 C11 Rh1 69.34(12)
C8 C11 Rh1 106.04(14)
C19 C11 Rh1 115.23(14)
C11 C12 C13 109.28(19)
C11 C12 Rh1 71.67(12)
C13 C12 Rh1 119.13(15)
C11 C12 H12 124.6(17)
C13 C12 H12 118.5(17)
Rh1 C12 H12 104.9(17)
C14 C13 C12 103.60(18)
C14 C13 H13A 111.0
C12 C13 H13A 111.0
C14 C13 H13B 111.0
C12 C13 H13B 111.0
H13A C13 H13B 109.0
C15 C14 C19 120.1(2)
C15 C14 C13 129.9(2)
C19 C14 C13 110.00(19)
C14 C15 C16 118.9(2)
C14 C15 H15 120.5
C16 C15 H15 120.5
C15 C16 C17 121.2(2)
C15 C16 H16 119.4
C17 C16 H16 119.4
C18 C17 C16 120.4(2)
C18 C17 H17 119.8
C16 C17 H17 119.8
C17 C18 C19 118.6(2)
C17 C18 H18 120.7
C19 C18 H18 120.7
C18 C19 C14 120.8(2)
C18 C19 C11 130.2(2)
C14 C19 C11 109.02(19)
O1 C20 Rh1 177.6(2)
Cl2 C21 Cl3 112.83(15)
Cl2 C21 H21A 109.0
Cl3 C21 H21A 109.0
Cl2 C21 H21B 109.0
Cl3 C21 H21B 109.0
H21A C21 H21B 107.8

loop_
_geom_bond_atom_site_label_1
_geom_bond_atom_site_label_2
_geom_bond_distance
Rh1 C20 1.838(2)
Rh1 N1 2.0996(18)
Rh1 C12 2.121(2)
Rh1 C11 2.151(2)
Rh1 Cl1 2.3439(6)
O1 C20 1.135(3)
N1 C2 1.325(3)
N1 C9 1.373(3)
N5 C6 1.325(3)
N5 C10 1.364(3)
C2 C3 1.408(3)
C2 H2 0.9500
C3 C4 1.366(3)
C3 H3 0.9500
C4 C10 1.415(3)
C4 H4 0.9500
C6 C7 1.406(3)
C6 H6 0.9500
C7 C8 1.372(3)
C7 H7 0.9500
C8 C9 1.410(3)
C8 C11 1.476(3)
C9 C10 1.410(3)
C11 C12 1.426(3)
C11 C19 1.480(3)
C12 C13 1.517(3)
C12 H12 0.90(3)
C13 C14 1.505(3)
C13 H13A 0.9900
C13 H13B 0.9900
C14 C15 1.383(3)
C14 C19 1.403(3)
C15 C16 1.386(4)
C15 H15 0.9500
C16 C17 1.389(4)
C16 H16 0.9500
C17 C18 1.389(3)
C17 H17 0.9500
C18 C19 1.393(3)
C18 H18 0.9500
Cl2 C21 1.751(3)
Cl3 C21 1.768(3)
C21 H21A 0.9900
C21 H21B 0.9900

loop_
_geom_torsion_atom_site_label_1
_geom_torsion_atom_site_label_2
_geom_torsion_atom_site_label_3
_geom_torsion_atom_site_label_4
_geom_torsion
C20 Rh1 N1 C2 119.1(7)
C12 Rh1 N1 C2 -135.0(2)
C11 Rh1 N1 C2 -173.2(2)
Cl1 Rh1 N1 C2 21.86(19)
C20 Rh1 N1 C9 -52.3(7)
C12 Rh1 N1 C9 53.58(15)
C11 Rh1 N1 C9 15.34(15)
Cl1 Rh1 N1 C9 -149.56(14)
C9 N1 C2 C3 1.1(3)
Rh1 N1 C2 C3 -169.89(16)
N1 C2 C3 C4 0.1(3)
C2 C3 C4 C10 -0.6(3)
C10 N5 C6 C7 -1.9(3)
N5 C6 C7 C8 -0.8(4)
C6 C7 C8 C9 3.2(3)
C6 C7 C8 C11 -171.5(2)
C2 N1 C9 C10 -1.8(3)
Rh1 N1 C9 C10 170.59(16)
C2 N1 C9 C8 179.1(2)
Rh1 N1 C9 C8 -8.5(2)
C7 C8 C9 N1 176.17(19)
C11 C8 C9 N1 -8.8(3)
C7 C8 C9 C10 -3.0(3)
C11 C8 C9 C10 172.08(19)
C6 N5 C10 C9 2.2(3)
C6 N5 C10 C4 -177.9(2)
N1 C9 C10 N5 -178.8(2)
C8 C9 C10 N5 0.3(3)
N1 C9 C10 C4 1.3(3)
C8 C9 C10 C4 -179.6(2)
C3 C4 C10 N5 -179.9(2)
C3 C4 C10 C9 0.0(3)
C7 C8 C11 C12 119.6(2)
C9 C8 C11 C12 -55.1(3)
C7 C8 C11 C19 -28.5(3)
C9 C8 C11 C19 156.8(2)
C7 C8 C11 Rh1 -165.10(18)
C9 C8 C11 Rh1 20.2(2)
C20 Rh1 C11 C12 -86.10(14)
N1 Rh1 C11 C12 100.38(13)
Cl1 Rh1 C11 C12 162.68(16)
C20 Rh1 C11 C8 155.36(15)
N1 Rh1 C11 C8 -18.16(14)
C12 Rh1 C11 C8 -118.54(19)
Cl1 Rh1 C11 C8 44.1(3)
C20 Rh1 C11 C19 14.54(17)
N1 Rh1 C11 C19 -158.98(17)
C12 Rh1 C11 C19 100.6(2)
Cl1 Rh1 C11 C19 -96.7(2)
C8 C11 C12 C13 -148.2(2)
C19 C11 C12 C13 4.4(2)
Rh1 C11 C12 C13 115.31(17)
C8 C11 C12 Rh1 96.52(19)
C19 C11 C12 Rh1 -110.93(15)
C20 Rh1 C12 C11 97.08(13)
N1 Rh1 C12 C11 -76.21(13)
Cl1 Rh1 C12 C11 -167.11(12)
C20 Rh1 C12 C13 -5.24(18)
N1 Rh1 C12 C13 -178.54(17)
C11 Rh1 C12 C13 -102.3(2)
Cl1 Rh1 C12 C13 90.6(2)
C11 C12 C13 C14 -5.0(2)
Rh1 C12 C13 C14 74.3(2)
C12 C13 C14 C15 -174.9(2)
C12 C13 C14 C19 3.7(2)
C19 C14 C15 C16 1.1(4)
C13 C14 C15 C16 179.7(2)
C14 C15 C16 C17 -0.7(4)
C15 C16 C17 C18 0.1(4)
C16 C17 C18 C19 -0.1(4)
C17 C18 C19 C14 0.5(3)
C17 C18 C19 C11 -177.8(2)
C15 C14 C19 C18 -1.1(3)
C13 C14 C19 C18 -179.9(2)
C15 C14 C19 C11 177.5(2)
C13 C14 C19 C11 -1.3(2)
C12 C11 C19 C18 176.5(2)
C8 C11 C19 C18 -31.6(3)
Rh1 C11 C19 C18 101.5(2)
C12 C11 C19 C14 -2.0(2)
C8 C11 C19 C14 149.9(2)
Rh1 C11 C19 C14 -77.0(2)
N1 Rh1 C20 O1 -20(6)
C12 Rh1 C20 O1 -126(5)
C11 Rh1 C20 O1 -87(5)
Cl1 Rh1 C20 O1 77(5)
